data_4129471
loop_
_publ_author_name
'Arjona-Esteban, Alhama'
'Krumrain, Julian'
'Liess, Andreas'
'Stolte, Matthias'
'Huang, Lizhen'
'Schmidt, David'
'Stepanenko, Vladimir'
'Gs\"anger, Marcel'
'Hertel, Dirk'
'Meerholz, Klaus'
'W\"urthner, Frank'

_publ_section_title
;
 Influence of Solid-State Packing of Dipolar Merocyanine Dyes on
 Transistor and Solar Cell Performances.
;
_journal_issue 42
_journal_name_full 'Journal of the American Chemical Society'
_journal_page_first 13524
_journal_page_last 13534
_journal_paper_doi 10.1021/jacs.5b06722
_journal_volume 137
_journal_year 2015
_chemical_formula_moiety 'C25 H19 N3 O2'
_chemical_formula_sum 'C25 H19 N3 O2'
_chemical_formula_weight 393.43
_space_group_IT_number 15
_space_group_name_Hall '-C 2yc'
_space_group_name_H-M_alt 'C 1 2/c 1'
_symmetry_cell_setting monoclinic
_symmetry_space_group_name_Hall '-C 2yc'
_symmetry_space_group_name_H-M 'C 1 2/c 1'
_atom_sites_solution_hydrogens geom
_atom_sites_solution_primary direct
_atom_sites_solution_secondary difmap
_audit_creation_method SHELXL-97
_cell_angle_alpha 90.00
_cell_angle_beta 99.8950(10)
_cell_angle_gamma 90.00
_cell_formula_units_Z 8
_cell_length_a 16.4756(18)
_cell_length_b 18.589(2)
_cell_length_c 13.4659(15)
_cell_measurement_reflns_used 9933
_cell_measurement_temperature 168(2)
_cell_measurement_theta_max 28.04
_cell_measurement_theta_min 2.19
_cell_volume 4062.8(8)
_computing_cell_refinement 'Saint-NT v. 7.23'
_computing_data_collection 'Smart-NT v. 5.63'
_computing_data_reduction 'Saint-NT v. 7.23'
_computing_molecular_graphics 'XP in ShelxTL-97'
_computing_publication_material 'XP in ShelxTL-97'
_computing_structure_refinement 'SHELXL-97 (Sheldrick, 1997)'
_computing_structure_solution 'SHELXS-97 (Sheldrick, 1990)'
_diffrn_ambient_temperature 168(2)
_diffrn_measured_fraction_theta_full 0.999
_diffrn_measured_fraction_theta_max 0.999
_diffrn_measurement_device_type 'CCD area detector'
_diffrn_measurement_method 'phi and omega scans'
_diffrn_radiation_monochromator graphite
_diffrn_radiation_source 'fine-focus sealed tube'
_diffrn_radiation_type MoK\a
_diffrn_radiation_wavelength 0.71073
_diffrn_reflns_av_R_equivalents 0.0297
_diffrn_reflns_av_sigmaI/netI 0.0155
_diffrn_reflns_limit_h_max 20
_diffrn_reflns_limit_h_min -20
_diffrn_reflns_limit_k_max 22
_diffrn_reflns_limit_k_min -22
_diffrn_reflns_limit_l_max 16
_diffrn_reflns_limit_l_min -16
_diffrn_reflns_number 32543
_diffrn_reflns_theta_full 26.00
_diffrn_reflns_theta_max 26.02
_diffrn_reflns_theta_min 2.11
_exptl_absorpt_coefficient_mu 0.083
_exptl_absorpt_correction_T_max 0.7456
_exptl_absorpt_correction_T_min 0.6908
_exptl_absorpt_correction_type multi-scan
_exptl_absorpt_process_details 'SadAbs-2008/1 (Bruker, 2008)'
_exptl_crystal_colour red
_exptl_crystal_density_diffrn 1.286
_exptl_crystal_density_method 'not measured'
_exptl_crystal_description block
_exptl_crystal_F_000 1648
_exptl_crystal_size_max 0.302
_exptl_crystal_size_mid 0.243
_exptl_crystal_size_min 0.207
_refine_diff_density_max 0.193
_refine_diff_density_min -0.204
_refine_diff_density_rms 0.035
_refine_ls_extinction_method none
_refine_ls_goodness_of_fit_ref 1.057
_refine_ls_hydrogen_treatment constr
_refine_ls_matrix_type full
_refine_ls_number_parameters 272
_refine_ls_number_reflns 4000
_refine_ls_number_restraints 0
_refine_ls_restrained_S_all 1.057
_refine_ls_R_factor_all 0.0410
_refine_ls_R_factor_gt 0.0371
_refine_ls_shift/su_max 0.001
_refine_ls_shift/su_mean 0.000
_refine_ls_structure_factor_coef Fsqd
_refine_ls_weighting_details 'calc w=1/[\s^2^(Fo^2^)+(0.0463P)^2^+1.9848P] where P=(Fo^2^+2Fc^2^)/3'
_refine_ls_weighting_scheme calc
_refine_ls_wR_factor_gt 0.0940
_refine_ls_wR_factor_ref 0.0975
_reflns_number_gt 3621
_reflns_number_total 4000
_reflns_threshold_expression >2sigma(I)
_cod_data_source_file ja5b06722_si_002.cif
_cod_data_source_block mg035e
_cod_depositor_comments
;
The following automatic conversions were performed:

data item '_symmetry_cell_setting' value 'Monoclinic' was changed to
'monoclinic' in accordance with the
/home/saulius/struct/COD-crude-data/automatic-downloads/DataCite-retrospective/ACS/depositions/lib/dictionaries/cif_core.dic
dictionary named 'cif_core.dic' version 2.4.2 last updated on
2011-04-26.

Automatic conversion script
Id: cif_fix_values 6909 2019-04-08 15:41:33Z antanas 
;
_cod_original_cell_volume 4062.7(8)
_cod_original_sg_symbol_H-M 'C2/c  '
_cod_database_code 4129471

loop_
_symmetry_equiv_pos_as_xyz
'x, y, z'
'-x, y, -z+1/2'
'x+1/2, y+1/2, z'
'-x+1/2, y+1/2, -z+1/2'
'-x, -y, -z'
'x, -y, z-1/2'
'-x+1/2, -y+1/2, -z'
'x+1/2, -y+1/2, z-1/2'

loop_
_atom_site_label
_atom_site_type_symbol
_atom_site_fract_x
_atom_site_fract_y
_atom_site_fract_z
_atom_site_U_iso_or_equiv
_atom_site_adp_type
_atom_site_occupancy
_atom_site_symmetry_multiplicity
_atom_site_calc_flag
_atom_site_refinement_flags
C1 C -0.00225(7) 1.02003(6) 0.12282(8) 0.0260(2) Uani 1 1 d .
C2 C -0.04902(7) 1.08497(6) 0.10169(8) 0.0277(2) Uani 1 1 d .
C3 C -0.13580(7) 1.06432(6) 0.06157(8) 0.0284(2) Uani 1 1 d .
C4 C -0.20659(7) 1.10496(7) 0.03044(9) 0.0342(3) Uani 1 1 d .
H4 H -0.2056 1.1558 0.0371 0.041 Uiso 1 1 calc R
C5 C -0.27879(7) 1.06942(8) -0.01057(10) 0.0392(3) Uani 1 1 d .
H5 H -0.3275 1.0966 -0.0321 0.047 Uiso 1 1 calc R
C6 C -0.28125(7) 0.99515(8) -0.02078(9) 0.0382(3) Uani 1 1 d .
H6 H -0.3312 0.9722 -0.0499 0.046 Uiso 1 1 calc R
C7 C -0.21111(7) 0.95405(7) 0.01121(9) 0.0332(3) Uani 1 1 d .
H7 H -0.2123 0.9032 0.0046 0.040 Uiso 1 1 calc R
C8 C -0.13966(7) 0.98961(6) 0.05298(8) 0.0279(2) Uani 1 1 d .
C9 C -0.05690(7) 0.95868(6) 0.09201(8) 0.0267(2) Uani 1 1 d .
C10 C -0.02103(7) 1.15500(6) 0.11011(10) 0.0359(3) Uani 1 1 d .
C11 C -0.07232(9) 1.21673(7) 0.08559(13) 0.0525(4) Uani 1 1 d .
C12 C 0.06403(9) 1.17352(7) 0.13834(12) 0.0472(3) Uani 1 1 d .
C21 C 0.08071(7) 1.01287(6) 0.16671(8) 0.0271(2) Uani 1 1 d .
H21 H 0.1110 1.0559 0.1839 0.033 Uiso 1 1 calc R
C22 C 0.12209(7) 0.94884(6) 0.18701(8) 0.0283(2) Uani 1 1 d .
H22 H 0.0931 0.9049 0.1723 0.034 Uiso 1 1 calc R
C23 C 0.20545(7) 0.94709(6) 0.22868(8) 0.0277(2) Uani 1 1 d .
C31 C 0.33285(7) 0.91216(6) 0.29196(8) 0.0297(2) Uani 1 1 d .
C32 C 0.40468(7) 0.87568(7) 0.33080(10) 0.0387(3) Uani 1 1 d .
H32 H 0.4076 0.8246 0.3311 0.046 Uiso 1 1 calc R
C33 C 0.47207(8) 0.91798(8) 0.36915(11) 0.0439(3) Uani 1 1 d .
H33 H 0.5226 0.8952 0.3967 0.053 Uiso 1 1 calc R
C34 C 0.46801(8) 0.99254(8) 0.36856(10) 0.0409(3) Uani 1 1 d .
H34 H 0.5158 1.0194 0.3954 0.049 Uiso 1 1 calc R
C35 C 0.39589(7) 1.02904(7) 0.32973(9) 0.0350(3) Uani 1 1 d .
H35 H 0.3926 1.0801 0.3290 0.042 Uiso 1 1 calc R
C36 C 0.32960(7) 0.98621(6) 0.29243(8) 0.0290(2) Uani 1 1 d .
C41 C 0.22587(7) 0.81417(6) 0.23382(9) 0.0327(3) Uani 1 1 d .
H41A H 0.2735 0.7834 0.2267 0.039 Uiso 1 1 calc R
H41B H 0.1856 0.8110 0.1703 0.039 Uiso 1 1 calc R
C42 C 0.18639(8) 0.78639(6) 0.31996(10) 0.0370(3) Uani 1 1 d .
H42A H 0.1442 0.8212 0.3338 0.044 Uiso 1 1 calc R
H42B H 0.2289 0.7827 0.3814 0.044 Uiso 1 1 calc R
C43 C 0.14634(9) 0.71330(7) 0.29679(13) 0.0518(4) Uani 1 1 d .
H43A H 0.1064 0.7162 0.2329 0.062 Uiso 1 1 calc R
H43B H 0.1891 0.6777 0.2875 0.062 Uiso 1 1 calc R
C44 C 0.10213(12) 0.68787(10) 0.38027(17) 0.0783(6) Uani 1 1 d .
H44A H 0.1421 0.6816 0.4425 0.117 Uiso 1 1 calc R
H44B H 0.0748 0.6419 0.3610 0.117 Uiso 1 1 calc R
H44C H 0.0609 0.7237 0.3912 0.117 Uiso 1 1 calc R
N1 N -0.11006(9) 1.26813(7) 0.06729(16) 0.0847(6) Uani 1 1 d .
N2 N 0.13142(8) 1.19050(7) 0.16079(14) 0.0720(5) Uani 1 1 d .
N3 N 0.25372(6) 0.88905(5) 0.25000(7) 0.0292(2) Uani 1 1 d .
O1 O -0.04040(5) 0.89438(4) 0.09598(6) 0.0334(2) Uani 1 1 d .
O2 O 0.24997(5) 1.00783(4) 0.25324(6) 0.02952(19) Uani 1 1 d .

loop_
_atom_site_aniso_label
_atom_site_aniso_U_11
_atom_site_aniso_U_22
_atom_site_aniso_U_33
_atom_site_aniso_U_23
_atom_site_aniso_U_13
_atom_site_aniso_U_12
C1 0.0259(6) 0.0274(6) 0.0252(5) 0.0007(4) 0.0053(4) 0.0007(4)
C2 0.0264(6) 0.0303(6) 0.0265(5) -0.0008(4) 0.0045(4) 0.0020(4)
C3 0.0263(6) 0.0328(6) 0.0264(5) 0.0019(4) 0.0050(4) 0.0011(5)
C4 0.0297(6) 0.0348(6) 0.0381(6) 0.0040(5) 0.0055(5) 0.0058(5)
C5 0.0257(6) 0.0492(8) 0.0417(7) 0.0078(6) 0.0029(5) 0.0072(5)
C6 0.0239(6) 0.0501(8) 0.0389(7) 0.0037(5) 0.0006(5) -0.0046(5)
C7 0.0298(6) 0.0359(6) 0.0334(6) 0.0024(5) 0.0043(5) -0.0044(5)
C8 0.0252(6) 0.0326(6) 0.0263(5) 0.0028(4) 0.0050(4) 0.0002(4)
C9 0.0256(6) 0.0294(6) 0.0256(5) 0.0023(4) 0.0055(4) 0.0002(4)
C10 0.0303(6) 0.0273(6) 0.0486(7) -0.0033(5) 0.0020(5) 0.0020(5)
C11 0.0383(7) 0.0301(7) 0.0853(11) -0.0028(7) 0.0001(7) -0.0003(6)
C12 0.0405(8) 0.0230(6) 0.0743(10) -0.0037(6) -0.0014(7) 0.0003(5)
C21 0.0264(5) 0.0286(6) 0.0262(5) 0.0000(4) 0.0042(4) -0.0008(4)
C22 0.0261(6) 0.0283(6) 0.0297(5) 0.0008(4) 0.0026(4) -0.0008(4)
C23 0.0276(6) 0.0266(5) 0.0288(5) 0.0019(4) 0.0047(4) 0.0006(4)
C31 0.0249(6) 0.0305(6) 0.0330(6) 0.0018(4) 0.0032(4) -0.0007(4)
C32 0.0297(6) 0.0319(6) 0.0523(8) 0.0044(5) 0.0008(5) 0.0048(5)
C33 0.0257(6) 0.0461(8) 0.0563(8) 0.0073(6) -0.0026(6) 0.0037(5)
C34 0.0275(6) 0.0445(7) 0.0483(7) 0.0036(6) -0.0002(5) -0.0072(5)
C35 0.0317(6) 0.0318(6) 0.0405(7) 0.0037(5) 0.0038(5) -0.0050(5)
C36 0.0246(6) 0.0307(6) 0.0309(6) 0.0045(4) 0.0030(4) 0.0010(4)
C41 0.0285(6) 0.0242(5) 0.0433(6) -0.0042(5) 0.0002(5) 0.0020(5)
C42 0.0343(6) 0.0260(6) 0.0502(7) -0.0004(5) 0.0056(5) -0.0001(5)
C43 0.0461(8) 0.0311(7) 0.0765(10) -0.0008(7) 0.0061(7) -0.0072(6)
C44 0.0733(12) 0.0506(10) 0.1145(16) 0.0180(10) 0.0260(11) -0.0191(9)
N1 0.0505(8) 0.0329(7) 0.1620(18) 0.0049(9) -0.0063(9) 0.0082(6)
N2 0.0406(7) 0.0332(6) 0.1330(14) -0.0060(8) -0.0108(8) -0.0068(5)
N3 0.0244(5) 0.0260(5) 0.0360(5) 0.0010(4) 0.0014(4) 0.0015(4)
O1 0.0313(4) 0.0254(4) 0.0427(5) 0.0024(3) 0.0042(4) 0.0000(3)
O2 0.0248(4) 0.0262(4) 0.0361(4) 0.0030(3) 0.0011(3) 0.0003(3)

loop_
_atom_type_symbol
_atom_type_description
_atom_type_scat_dispersion_real
_atom_type_scat_dispersion_imag
_atom_type_scat_source
C C 0.0033 0.0016 'International Tables Vol C Tables 4.2.6.8 and 6.1.1.4'
H H 0.0000 0.0000 'International Tables Vol C Tables 4.2.6.8 and 6.1.1.4'
N N 0.0061 0.0033 'International Tables Vol C Tables 4.2.6.8 and 6.1.1.4'
O O 0.0106 0.0060 'International Tables Vol C Tables 4.2.6.8 and 6.1.1.4'

loop_
_geom_angle_atom_site_label_1
_geom_angle_atom_site_label_2
_geom_angle_atom_site_label_3
_geom_angle
C21 C1 C2 128.06(10)
C21 C1 C9 123.55(10)
C2 C1 C9 108.38(9)
C10 C2 C1 128.14(11)
C10 C2 C3 124.03(10)
C1 C2 C3 107.74(10)
C4 C3 C8 119.44(11)
C4 C3 C2 132.20(11)
C8 C3 C2 108.31(10)
C5 C4 C3 118.51(12)
C5 C4 H4 120.7
C3 C4 H4 120.7
C6 C5 C4 121.40(11)
C6 C5 H5 119.3
C4 C5 H5 119.3
C5 C6 C7 120.50(11)
C5 C6 H6 119.8
C7 C6 H6 119.7
C8 C7 C6 117.87(12)
C8 C7 H7 121.1
C6 C7 H7 121.1
C7 C8 C3 122.25(11)
C7 C8 C9 128.51(11)
C3 C8 C9 109.22(10)
O1 C9 C1 128.68(10)
O1 C9 C8 125.08(10)
C1 C9 C8 106.24(9)
C2 C10 C12 123.21(11)
C2 C10 C11 124.23(11)
C12 C10 C11 112.44(11)
N1 C11 C10 176.70(16)
N2 C12 C10 177.91(14)
C22 C21 C1 125.53(11)
C22 C21 H21 117.2
C1 C21 H21 117.2
C21 C22 C23 121.43(10)
C21 C22 H22 119.3
C23 C22 H22 119.3
N3 C23 O2 109.97(9)
N3 C23 C22 127.78(10)
O2 C23 C22 122.26(10)
C36 C31 C32 121.22(11)
C36 C31 N3 105.96(10)
C32 C31 N3 132.80(11)
C33 C32 C31 116.14(12)
C33 C32 H32 121.9
C31 C32 H32 121.9
C32 C33 C34 121.99(12)
C32 C33 H33 119.0
C34 C33 H33 119.0
C33 C34 C35 121.81(12)
C33 C34 H34 119.1
C35 C34 H34 119.1
C36 C35 C34 115.39(11)
C36 C35 H35 122.3
C34 C35 H35 122.3
C35 C36 C31 123.45(11)
C35 C36 O2 127.69(10)
C31 C36 O2 108.83(10)
N3 C41 C42 111.93(10)
N3 C41 H41A 109.2
C42 C41 H41A 109.2
N3 C41 H41B 109.2
C42 C41 H41B 109.2
H41A C41 H41B 107.9
C41 C42 C43 112.10(11)
C41 C42 H42A 109.2
C43 C42 H42A 109.2
C41 C42 H42B 109.2
C43 C42 H42B 109.2
H42A C42 H42B 107.9
C44 C43 C42 111.94(14)
C44 C43 H43A 109.2
C42 C43 H43A 109.2
C44 C43 H43B 109.2
C42 C43 H43B 109.2
H43A C43 H43B 107.9
C43 C44 H44A 109.5
C43 C44 H44B 109.5
H44A C44 H44B 109.5
C43 C44 H44C 109.5
H44A C44 H44C 109.5
H44B C44 H44C 109.5
C23 N3 C31 108.49(9)
C23 N3 C41 124.83(9)
C31 N3 C41 126.66(9)
C23 O2 C36 106.75(8)

loop_
_geom_bond_atom_site_label_1
_geom_bond_atom_site_label_2
_geom_bond_distance
C1 C21 1.3992(16)
C1 C2 1.4339(15)
C1 C9 1.4680(15)
C2 C10 1.3792(16)
C2 C3 1.4894(15)
C3 C4 1.3923(16)
C3 C8 1.3942(16)
C4 C5 1.3894(18)
C4 H4 0.9500
C5 C6 1.387(2)
C5 H5 0.9500
C6 C7 1.3905(17)
C6 H6 0.9500
C7 C8 1.3826(16)
C7 H7 0.9500
C8 C9 1.4899(16)
C9 O1 1.2248(14)
C10 C12 1.4295(18)
C10 C11 1.4296(18)
C11 N1 1.1437(19)
C12 N2 1.1439(18)
C21 C22 1.3755(16)
C21 H21 0.9500
C22 C23 1.3919(16)
C22 H22 0.9500
C23 N3 1.3417(14)
C23 O2 1.3561(13)
C31 C36 1.3777(16)
C31 C32 1.3861(16)
C31 N3 1.3965(14)
C32 C33 1.3859(18)
C32 H32 0.9500
C33 C34 1.387(2)
C33 H33 0.9500
C34 C35 1.3900(18)
C34 H34 0.9500
C35 C36 1.3750(16)
C35 H35 0.9500
C36 O2 1.3868(13)
C41 N3 1.4701(14)
C41 C42 1.5147(17)
C41 H41A 0.9900
C41 H41B 0.9900
C42 C43 1.5193(17)
C42 H42A 0.9900
C42 H42B 0.9900
C43 C44 1.516(2)
C43 H43A 0.9900
C43 H43B 0.9900
C44 H44A 0.9800
C44 H44B 0.9800
C44 H44C 0.9800
